data_1522045
loop_
_publ_author_name
'Tortelier, J.'
'Gall, P.'
'Noel, H.'
'Gougeon, P.'

_publ_section_title
;
 Synthesis, structural studies, and physical properties of the RE5 Mo32
 O54 (RE = La, Ce, Pr, Nd) compounds containing trans-bicapped Mo8
 octahedral clusters and Mo7 - Mo10 - Mo7 triclusters
;
_journal_name_full 'Journal of Solid State Chemistry'
_journal_page_first 403
_journal_page_last 411
_journal_volume 152
_journal_year 2000
_chemical_formula_sum 'Mo32 O54 Pr5'
_chemical_name_systematic 'Pr5 Mo32 O54'
_space_group_IT_number 14
_symmetry_space_group_name_Hall '-P 2ybc'
_symmetry_space_group_name_H-M 'P 1 21/c 1'
_cell_angle_alpha 90
_cell_angle_beta 105.186
_cell_angle_gamma 90
_cell_formula_units_Z 2
_cell_length_a 10.177
_cell_length_b 9.1171
_cell_length_c 22.88
_cell_volume 2048.783
_citation_journal_id_ASTM JSSCBI
_cod_data_source_file Tortelier_JSSCBI_2000_1907.cif
_cod_data_source_block Mo32O54Pr5
_cod_database_code 1522045

loop_
_symmetry_equiv_pos_as_xyz
x,y,z
-x,y+1/2,-z+1/2
-x,-y,-z
x,-y-1/2,z-1/2

loop_
_atom_site_label
_atom_site_type_symbol
_atom_site_fract_x
_atom_site_fract_y
_atom_site_fract_z
_atom_site_occupancy
_atom_site_U_iso_or_equiv
Pr1 Pr+3 0 0 0.5 1 0.0
Mo3 Mo+2 0.07877 0.12465 0.06837 1 0.0
O22 O-2 0.4931 -0.0015 0.811 1 0.0
O1 O-2 0.3335 0.7563 0.9173 1 0.0
O23 O-2 0.7589 0.9966 0.4117 1 0.0
O9 O-2 0.924 0.2628 0.9291 1 0.0
O26 O-2 0.2409 0.9974 0.4711 1 0.0
Mo10 Mo+2 0.83633 0.12158 0.35036 1 0.0
Mo12 Mo+2 0.42474 0.88427 0.61301 1 0.0
Mo8 Mo+2 0.91922 0.87814 0.30308 1 0.0
O19 O-2 0.3245 0.7381 0.7879 1 0.0
O14 O-2 0.8347 0.7391 0.2308 1 0.0
Mo4 Mo+2 0.15724 0.87746 0.0212 1 0.0
Mo7 Mo+2 0.3194 0.11939 0.78825 1 0.0
O12 O-2 0.3411 0.7405 0.5462 1 0.0
Pr2 Pr+3 0.23108 0.99448 0.20544 1 0.0
Mo9 Mo+2 0.40548 0.87794 0.74186 1 0.0
O6 O-2 0.1739 0.261 0.6495 1 0.0
O8 O-2 0.077 0.7701 0.4548 1 0.0
Mo13 Mo+2 0.59497 0.11286 0.63015 1 0.0
O18 O-2 0.3375 0.7519 0.1687 1 0.0
O13 O-2 0.2469 0.0091 0.3484 1 0.0
Mo14 Mo+2 0.34707 0.1276 0.53845 1 0.0
O24 O-2 0.5722 0.7471 0.8834 1 0.0
O17 O-2 0.0129 0.9922 0.2472 1 0.0
Mo11 Mo+2 0.6668 0.88474 0.32957 1 0.0
O3 O-2 0.0826 0.7594 0.8266 1 0.0
Pr3 Pr+3 0.4717 0.00412 0.08045 1 0.0
O5 O-2 0.0164 0.9943 0.1281 1 0.0
O16 O-2 0.9969 0.9918 0.3822 1 0.0
O27 O-2 0.5644 0.783 0.005 1 0.0
O15 O-2 0.0963 0.7731 0.1995 1 0.0
O4 O-2 0.834 0.7472 0.1039 1 0.0
Mo1 Mo+2 0.8453 0.12067 0.09631 1 0.0
O25 O-2 0.5802 0.7666 0.1309 1 0.0
O7 O-2 0.2702 0.4985 0.4761 1 0.0
O20 O-2 0.4106 0.2479 0.2394 1 0.0
Mo2 Mo+2 0.91313 0.61819 0.55176 1 0.0
Mo5 Mo+2 0.93576 0.87707 0.67704 1 0.0
O10 O-2 0.2521 0.4997 0.5963 1 0.0
Mo16 Mo+2 0.41406 0.87479 0.49064 1 0.0
O21 O-2 0.5209 0.998 0.6944 1 0.0
O11 O-2 0.8351 0.7384 0.9826 1 0.0
O2 O-2 0.2501 0.9963 0.8452 1 0.0
Mo6 Mo+2 0.15693 0.87636 0.76698 1 0.0
Mo15 Mo+2 0.34035 0.13433 0.42497 1 0.0
